data_7217072
loop_
_publ_author_name
'Dhanalakshmi, Pandi'
'Shanmugam, Sivakumar'

_publ_section_title
;
 Convenient one-pot multicomponent strategy for the synthesis of
 6-pyrrolylpyrimidines
;
_journal_issue 56
_journal_name_full 'RSC Advances'
_journal_page_first 29493
_journal_paper_doi 10.1039/c4ra02891k
_journal_volume 4
_journal_year 2014
_chemical_compound_source 'see text'
_chemical_formula_moiety 'C15 H13 Cl N4 O'
_chemical_formula_sum 'C15 H13 Cl N4 O'
_chemical_formula_weight 300.74
_chemical_name_systematic ?
_space_group_IT_number 61
_symmetry_cell_setting orthorhombic
_symmetry_Int_Tables_number 61
_symmetry_space_group_name_Hall '-P 2ac 2ab'
_symmetry_space_group_name_H-M 'P b c a'
_atom_sites_solution_hydrogens geom
_atom_sites_solution_primary direct
_atom_sites_solution_secondary difmap
_cell_angle_alpha 90
_cell_angle_beta 90
_cell_angle_gamma 90
_cell_formula_units_Z 8
_cell_length_a 7.5528(3)
_cell_length_b 12.8145(4)
_cell_length_c 28.2258(9)
_cell_measurement_reflns_used 6151
_cell_measurement_temperature 112(4)
_cell_measurement_theta_max 28.6000
_cell_measurement_theta_min 2.8690
_cell_volume 2731.84(16)
_computing_cell_refinement
;
CrysAlisPro, Agilent Technologies,
Version 1.171.36.24 (release 03-12-2012 CrysAlis171 .NET)
(compiled Dec  3 2012,18:21:49)
;
_computing_data_collection
;
CrysAlisPro, Agilent Technologies,
Version 1.171.36.24 (release 03-12-2012 CrysAlis171 .NET)
(compiled Dec  3 2012,18:21:49)
;
_computing_data_reduction
;
CrysAlisPro, Agilent Technologies,
Version 1.171.36.24 (release 03-12-2012 CrysAlis171 .NET)
(compiled Dec  3 2012,18:21:49)
;
_computing_publication_material 'PLATON (Spek, 2003)'
_computing_structure_refinement 'SHELXL-97 (Sheldrick, 1997)'
_diffrn_ambient_temperature 112(4)
_diffrn_detector_area_resol_mean 16.0839
_diffrn_measured_fraction_theta_full 1.000
_diffrn_measured_fraction_theta_max 1.000
_diffrn_measurement_device_type 'Xcalibur, Eos, Nova'
_diffrn_radiation_monochromator mirror
_diffrn_radiation_source 'Mova (Mo) X-ray Source'
_diffrn_radiation_type 'Mo K\a'
_diffrn_radiation_wavelength 0.7107
_diffrn_reflns_av_R_equivalents 0.0654
_diffrn_reflns_av_sigmaI/netI 0.0342
_diffrn_reflns_limit_h_max 9
_diffrn_reflns_limit_h_min -9
_diffrn_reflns_limit_k_max 15
_diffrn_reflns_limit_k_min -15
_diffrn_reflns_limit_l_max 34
_diffrn_reflns_limit_l_min -34
_diffrn_reflns_number 21053
_diffrn_reflns_reduction_process
;
;
_diffrn_reflns_theta_full 26.00
_diffrn_reflns_theta_max 26.00
_diffrn_reflns_theta_min 2.89
_exptl_absorpt_coefficient_mu 0.284
_exptl_absorpt_correction_T_max 0.994
_exptl_absorpt_correction_T_min 0.932
_exptl_absorpt_correction_type multi-scan
_exptl_absorpt_process_details
;
CrysAlisPro, Agilent Technologies,
Version 1.171.36.24 (release 03-12-2012 CrysAlis171 .NET)
(compiled Dec  3 2012,18:21:49)
Empirical absorption correction using spherical harmonics,
 implemented in SCALE3 ABSPACK scaling algorithm.
;
_exptl_crystal_colour colourless
_exptl_crystal_density_diffrn 1.462
_exptl_crystal_density_method 'Not Measured'
_exptl_crystal_description block
_exptl_crystal_F_000 1248
_exptl_crystal_size_max 0.250
_exptl_crystal_size_mid 0.230
_exptl_crystal_size_min 0.020
_refine_diff_density_max 0.259
_refine_diff_density_min -0.333
_refine_diff_density_rms 0.052
_refine_ls_extinction_method none
_refine_ls_goodness_of_fit_ref 1.073
_refine_ls_hydrogen_treatment mixed
_refine_ls_matrix_type full
_refine_ls_number_parameters 214
_refine_ls_number_reflns 2686
_refine_ls_number_restraints 0
_refine_ls_restrained_S_all 1.073
_refine_ls_R_factor_all 0.0463
_refine_ls_R_factor_gt 0.0386
_refine_ls_shift/su_max 0.000
_refine_ls_shift/su_mean 0.000
_refine_ls_structure_factor_coef Fsqd
_refine_ls_weighting_details 'calc w=1/[\s^2^(Fo^2^)+(0.0374P)^2^+1.7125P] where P=(Fo^2^+2Fc^2^)/3'
_refine_ls_weighting_scheme calc
_refine_ls_wR_factor_gt 0.0924
_refine_ls_wR_factor_ref 0.0977
_reflns_number_gt 2312
_reflns_number_total 2686
_reflns_threshold_expression I>2\s(I)
_cod_data_source_file c4ra02891k2.cif
_cod_data_source_block red
_cod_database_code 7217072

loop_
_symmetry_equiv_pos_site_id
_symmetry_equiv_pos_as_xyz
1 x,y,z
2 1/2-x,-y,1/2+z
3 1/2+x,1/2-y,-z
4 -x,1/2+y,1/2-z
5 -x,-y,-z
6 1/2+x,y,1/2-z
7 1/2-x,1/2+y,z
8 x,1/2-y,1/2+z

loop_
_atom_site_aniso_label
_atom_site_aniso_U_11
_atom_site_aniso_U_22
_atom_site_aniso_U_33
_atom_site_aniso_U_23
_atom_site_aniso_U_13
_atom_site_aniso_U_12
Cl1 0.0334(3) 0.0305(3) 0.0220(3) -0.0036(2) -0.0011(2) 0.0049(2)
O1 0.0201(7) 0.0265(7) 0.0239(7) -0.0069(5) -0.0065(5) 0.0049(6)
N1 0.0218(9) 0.0191(7) 0.0248(8) 0.0026(6) -0.0021(7) 0.0048(7)
N2 0.0165(8) 0.0173(7) 0.0177(7) -0.0006(5) -0.0004(6) -0.0004(6)
N3 0.0167(8) 0.0170(7) 0.0177(7) 0.0002(5) 0.0005(6) -0.0001(6)
N4 0.0154(8) 0.0215(7) 0.0192(8) -0.0051(6) -0.0003(7) -0.0005(6)
C1 0.0174(9) 0.0247(9) 0.0215(9) -0.0002(7) 0.0023(7) -0.0031(8)
C2 0.0196(10) 0.0284(9) 0.0215(9) 0.0055(7) -0.0011(8) -0.0041(8)
C3 0.0194(10) 0.0215(9) 0.0292(10) 0.0071(7) -0.0006(8) -0.0003(8)
C4 0.0188(9) 0.0190(8) 0.0264(10) 0.0003(7) 0.0015(8) -0.0002(7)
C5 0.0148(9) 0.0197(8) 0.0210(9) 0.0021(7) 0.0010(7) -0.0021(7)
C6 0.0174(9) 0.0175(8) 0.0217(9) 0.0030(7) 0.0016(7) 0.0011(7)
C7 0.0180(9) 0.0146(8) 0.0218(9) 0.0008(6) 0.0007(7) -0.0007(7)
C8 0.0177(9) 0.0148(8) 0.0216(9) 0.0006(6) 0.0007(7) -0.0007(7)
C9 0.0204(9) 0.0172(8) 0.0201(9) 0.0006(7) 0.0011(7) 0.0009(7)
C10 0.0205(10) 0.0192(8) 0.0212(9) -0.0012(7) 0.0020(8) 0.0020(7)
C11 0.0189(9) 0.0157(8) 0.0185(9) 0.0014(6) 0.0030(7) -0.0014(7)
C12 0.0201(10) 0.0208(8) 0.0231(9) -0.0061(7) -0.0012(8) 0.0006(8)
C13 0.0180(9) 0.0199(8) 0.0176(9) 0.0007(7) -0.0015(7) -0.0025(7)
C14 0.0170(9) 0.0154(7) 0.0161(8) 0.0017(6) 0.0026(7) -0.0021(7)
C15 0.0187(10) 0.0281(10) 0.0230(10) 0.0003(8) -0.0031(8) 0.0045(8)

loop_
_atom_site_label
_atom_site_type_symbol
_atom_site_thermal_displace_type
_atom_site_fract_x
_atom_site_fract_y
_atom_site_fract_z
_atom_site_occupancy
_atom_site_U_iso_or_equiv
_atom_site_calc_flag
_atom_site_refinement_flags
Cl1 Cl Uani 0.22505(7) 0.31168(4) 0.20433(1) 1.000 0.0286(2) . .
O1 O Uani -0.41725(17) 0.62994(10) 0.37304(4) 1.000 0.0235(4) . .
N1 N Uani 0.4008(2) 0.41509(11) 0.43830(6) 1.000 0.0219(5) . .
N2 N Uani -0.28136(19) 0.70096(11) 0.43864(5) 1.000 0.0172(4) . .
N3 N Uani 0.01242(19) 0.64367(11) 0.45932(5) 1.000 0.0171(4) . .
N4 N Uani -0.1271(2) 0.77577(12) 0.50042(5) 1.000 0.0187(4) . .
C1 C Uani 0.1834(2) 0.41228(13) 0.24469(6) 1.000 0.0212(5) . .
C2 C Uani 0.1131(3) 0.50482(14) 0.22825(6) 1.000 0.0232(5) . .
C3 C Uani 0.0808(3) 0.58327(14) 0.26073(7) 1.000 0.0234(6) . .
C4 C Uani 0.1189(2) 0.56933(13) 0.30824(6) 1.000 0.0214(5) . .
C5 C Uani 0.1892(2) 0.47543(13) 0.32515(6) 1.000 0.0185(5) . .
C6 C Uani 0.2214(2) 0.39611(14) 0.29221(6) 1.000 0.0189(5) . .
C7 C Uani 0.2379(2) 0.46079(13) 0.37557(6) 1.000 0.0181(5) . .
C8 C Uani 0.1648(2) 0.50779(13) 0.41753(6) 1.000 0.0180(5) . .
C9 C Uani 0.2692(2) 0.47759(13) 0.45495(6) 1.000 0.0192(5) . .
C10 C Uani 0.3832(2) 0.40444(13) 0.39035(6) 1.000 0.0203(5) . .
C11 C Uani 0.0050(2) 0.57186(12) 0.42362(6) 1.000 0.0177(5) . .
C12 C Uani -0.1434(2) 0.56157(13) 0.39564(6) 1.000 0.0213(5) . .
C13 C Uani -0.2806(2) 0.63208(13) 0.40361(6) 1.000 0.0185(5) . .
C14 C Uani -0.1328(2) 0.70176(12) 0.46559(6) 1.000 0.0162(5) . .
C15 C Uani -0.5489(3) 0.71027(15) 0.37650(7) 1.000 0.0233(6) . .
H4N H Uiso -0.046(3) 0.7700(16) 0.5217(7) 1.000 0.026(6) . .
H1N H Uiso 0.483(3) 0.3830(16) 0.4561(7) 1.000 0.031(6) . .
H2 H Uiso 0.08810 0.51410 0.19630 1.000 0.0280 calc R
H3 H Uiso 0.03300 0.64620 0.25050 1.000 0.0280 calc R
H4 H Uiso 0.09730 0.62350 0.32940 1.000 0.0260 calc R
H4B H Uiso -0.235(4) 0.8024(18) 0.5101(8) 1.000 0.045(7) . .
H6 H Uiso 0.26830 0.33270 0.30220 1.000 0.0230 calc R
H9 H Uiso 0.25270 0.49670 0.48640 1.000 0.0230 calc R
H10 H Uiso 0.45730 0.36550 0.37080 1.000 0.0240 calc R
H12 H Uiso -0.15150 0.51000 0.37250 1.000 0.0260 calc R
H15A H Uiso -0.609(3) 0.7081(15) 0.3461(8) 1.000 0.031(6) . .
H15B H Uiso -0.631(3) 0.6956(17) 0.4020(8) 1.000 0.036(6) . .
H15C H Uiso -0.496(3) 0.7791(18) 0.3814(7) 1.000 0.033(6) . .

loop_
_atom_type_symbol
_atom_type_description
_atom_type_scat_dispersion_real
_atom_type_scat_dispersion_imag
_atom_type_scat_source
O O 0.0106 0.0060 'International Tables Vol C Tables 4.2.6.8 and 6.1.1.4'
N N 0.0061 0.0033 'International Tables Vol C Tables 4.2.6.8 and 6.1.1.4'
Cl Cl 0.1484 0.1585 'International Tables Vol C Tables 4.2.6.8 and 6.1.1.4'
H H 0.0000 0.0000 'International Tables Vol C Tables 4.2.6.8 and 6.1.1.4'
C C 0.0033 0.0016 'International Tables Vol C Tables 4.2.6.8 and 6.1.1.4'

loop_
_geom_angle_atom_site_label_1
_geom_angle_atom_site_label_2
_geom_angle_atom_site_label_3
_geom_angle
_geom_angle_publ_flag
C13 O1 C15 118.25(14) yes
C9 N1 C10 109.26(14) yes
C13 N2 C14 114.84(14) yes
C11 N3 C14 116.04(14) yes
C10 N1 H1N 125.1(13) no
C9 N1 H1N 125.5(13) no
H4N N4 H4B 117(2) no
C14 N4 H4N 117.7(14) no
C14 N4 H4B 116.2(15) no
C2 C1 C6 122.22(16) no
Cl1 C1 C6 118.85(13) yes
Cl1 C1 C2 118.93(13) yes
C1 C2 C3 118.03(16) no
C2 C3 C4 120.82(17) no
C3 C4 C5 121.38(16) no
C4 C5 C7 122.05(15) no
C6 C5 C7 120.21(15) no
C4 C5 C6 117.66(15) no
C1 C6 C5 119.88(16) no
C5 C7 C10 123.69(15) no
C8 C7 C10 106.00(14) no
C5 C7 C8 129.96(14) no
C7 C8 C9 107.14(14) no
C7 C8 C11 130.18(15) no
C9 C8 C11 122.60(15) no
N1 C9 C8 108.64(15) yes
N1 C10 C7 108.96(14) yes
N3 C11 C12 121.39(14) yes
C8 C11 C12 123.21(15) no
N3 C11 C8 115.40(14) yes
C11 C12 C13 116.78(15) no
O1 C13 N2 119.25(14) yes
O1 C13 C12 116.99(15) yes
N2 C13 C12 123.75(15) yes
N2 C14 N4 115.78(14) yes
N3 C14 N4 117.11(14) yes
N2 C14 N3 126.90(15) yes
C1 C2 H2 121.00 no
C3 C2 H2 121.00 no
C2 C3 H3 120.00 no
C4 C3 H3 120.00 no
C3 C4 H4 119.00 no
C5 C4 H4 119.00 no
C1 C6 H6 120.00 no
C5 C6 H6 120.00 no
N1 C9 H9 126.00 no
C8 C9 H9 126.00 no
N1 C10 H10 126.00 no
C7 C10 H10 125.00 no
C11 C12 H12 122.00 no
C13 C12 H12 122.00 no
O1 C15 H15A 104.1(12) no
O1 C15 H15B 110.8(13) no
O1 C15 H15C 111.9(13) no
H15A C15 H15B 110.6(19) no
H15A C15 H15C 110.0(17) no
H15B C15 H15C 109.4(18) no

loop_
_geom_bond_atom_site_label_1
_geom_bond_atom_site_label_2
_geom_bond_distance
_geom_bond_publ_flag
Cl1 C1 1.7489(17) yes
O1 C13 1.346(2) yes
O1 C15 1.435(2) yes
N1 C9 1.360(2) yes
N1 C10 1.367(2) yes
N2 C13 1.325(2) yes
N2 C14 1.356(2) yes
N3 C11 1.366(2) yes
N3 C14 1.337(2) yes
N4 C14 1.367(2) yes
N1 H1N 0.90(2) no
N4 H4N 0.86(2) no
N4 H4B 0.93(3) no
C1 C2 1.380(2) no
C1 C6 1.387(2) no
C2 C3 1.382(3) no
C3 C4 1.383(3) no
C4 C5 1.399(2) no
C5 C6 1.399(2) no
C5 C7 1.482(2) no
C7 C10 1.378(2) no
C7 C8 1.439(2) no
C8 C9 1.374(2) no
C8 C11 1.470(2) no
C11 C12 1.378(2) no
C12 C13 1.393(2) no
C2 H2 0.9300 no
C3 H3 0.9300 no
C4 H4 0.9300 no
C6 H6 0.9300 no
C9 H9 0.9300 no
C10 H10 0.9300 no
C12 H12 0.9300 no
C15 H15A 0.97(2) no
C15 H15B 0.97(2) no
C15 H15C 0.98(2) no

loop_
_geom_contact_atom_site_label_1
_geom_contact_atom_site_label_2
_geom_contact_distance
_geom_contact_site_symmetry_2
_geom_contact_publ_flag
Cl1 C15 3.588(2) 4_545 no
Cl1 C3 3.640(2) 7_545 no
Cl1 H3 3.1500 4_545 no
Cl1 H10 3.0100 6_455 no
Cl1 H3 3.0900 7_545 no
O1 C7 3.389(2) 1_455 no
O1 C10 3.296(2) 1_455 no
O1 C2 3.286(2) 6_455 no
O1 H2 2.4600 6_455 no
N1 N4 3.030(2) 7_545 no
N1 C14 3.337(2) 7_545 no
N2 N4 3.141(2) 3_466 no
N3 N4 3.126(2) 3_566 no
N4 N2 3.141(2) 3_566 no
N4 N3 3.126(2) 3_466 no
N4 N1 3.030(2) 7_555 no
N2 H15B 2.84(2) . no
N2 H4N 2.32(2) 3_466 no
N2 H15C 2.50(2) . no
N3 H4B 2.21(3) 3_566 no
N3 H9 2.7200 . no
N4 H15B 2.78(2) 3_566 no
N4 H1N 2.15(2) 7_555 no
C1 C2 3.539(3) 6_555 no
C2 O1 3.286(2) 6_555 no
C2 C1 3.539(3) 6_455 no
C2 C5 3.559(3) 6_455 no
C2 C6 3.321(3) 6_455 no
C3 Cl1 3.640(2) 7_555 no
C4 C11 3.369(2) . no
C4 C12 3.166(2) . no
C5 C2 3.559(3) 6_555 no
C5 C12 3.389(2) . no
C6 C2 3.321(3) 6_555 no
C7 C15 3.580(3) 1_655 no
C7 O1 3.389(2) 1_655 no
C7 C15 3.514(3) 7_445 no
C8 C15 3.571(3) 1_655 no
C9 C14 3.373(2) 5_566 no
C10 C15 3.566(3) 7_445 no
C10 O1 3.296(2) 1_655 no
C11 C4 3.369(2) . no
C12 C5 3.389(2) . no
C12 C4 3.166(2) . no
C14 C9 3.373(2) 5_566 no
C14 N1 3.337(2) 7_555 no
C15 C8 3.571(3) 1_455 no
C15 Cl1 3.588(2) 4_555 no
C15 C7 3.580(3) 1_455 no
C15 C7 3.514(3) 7_455 no
C15 C10 3.566(3) 7_455 no
C4 H15A 2.92(2) 1_655 no
C4 H12 2.8400 . no
C5 H12 2.9300 . no
C6 H10 2.8700 . no
C6 H15A 2.97(2) 7_445 no
C7 H12 3.0100 . no
C7 H15C 2.96(2) 7_445 no
C8 H4 2.9400 . no
C8 H15B 2.89(2) 1_655 no
C9 H4B 2.99(2) 3_566 no
C10 H6 2.7900 . no
C11 H4 2.8300 . no
C12 H4 2.7300 . no
C14 H4B 3.08(3) 3_566 no
C14 H1N 2.60(2) 7_555 no
C14 H9 3.0200 5_566 no
C15 H4N 2.89(2) 3_466 no
C15 H6 3.1000 7_455 no
H4N N2 2.32(2) 3_566 no
H4N C15 2.89(2) 3_566 no
H4N H15B 2.29(3) 3_566 no
H4N H1N 2.40(3) 7_555 no
H1N N4 2.15(2) 7_545 no
H1N C14 2.60(2) 7_545 no
H1N H4N 2.40(3) 7_545 no
H2 O1 2.4600 6_555 no
H3 Cl1 3.1500 4_555 no
H3 Cl1 3.0900 7_555 no
H4 C8 2.9400 . no
H4 C11 2.8300 . no
H4 C12 2.7300 . no
H4 H15A 2.5100 1_655 no
H4B N3 2.21(3) 3_466 no
H4B C9 2.99(2) 3_466 no
H4B C14 3.08(3) 3_466 no
H4B H9 2.5800 3_466 no
H6 C10 2.7900 . no
H6 H10 2.4400 . no
H6 C15 3.1000 7_445 no
H6 H15A 2.3500 7_445 no
H9 N3 2.7200 . no
H9 H4B 2.5800 3_566 no
H9 C14 3.0200 5_566 no
H10 C6 2.8700 . no
H10 H6 2.4400 . no
H10 Cl1 3.0100 6_555 no
H12 C4 2.8400 . no
H12 C5 2.9300 . no
H12 C7 3.0100 . no
H15A C4 2.92(2) 1_455 no
H15A H4 2.5100 1_455 no
H15A C6 2.97(2) 7_455 no
H15A H6 2.3500 7_455 no
H15B N2 2.84(2) . no
H15B C8 2.89(2) 1_455 no
H15B N4 2.78(2) 3_466 no
H15B H4N 2.29(3) 3_466 no
H15C N2 2.50(2) . no
H15C C7 2.96(2) 7_455 no

loop_
_geom_hbond_atom_site_label_D
_geom_hbond_atom_site_label_H
_geom_hbond_atom_site_label_A
_geom_hbond_distance_DH
_geom_hbond_distance_HA
_geom_hbond_distance_DA
_geom_hbond_angle_DHA
_geom_hbond_site_symmetry_A
_geom_hbond_publ_flag
N4 H4N N2 0.86(2) 2.32(2) 3.141(2) 159.3(18) 3_566 yes
N1 H1N N4 0.90(2) 2.15(2) 3.030(2) 165(2) 7_545 yes
N4 H4B N3 0.93(3) 2.21(3) 3.126(2) 174(2) 3_466 yes
C2 H2 O1 0.9300 2.4600 3.286(2) 149.00 6_555 yes

loop_
_geom_torsion_atom_site_label_1
_geom_torsion_atom_site_label_2
_geom_torsion_atom_site_label_3
_geom_torsion_atom_site_label_4
_geom_torsion
_geom_torsion_publ_flag
C15 O1 C13 C12 -171.93(15) no
C15 O1 C13 N2 6.9(2) no
C9 N1 C10 C7 -0.04(19) no
C10 N1 C9 C8 0.10(18) no
C13 N2 C14 N3 2.4(2) no
C13 N2 C14 N4 176.83(15) no
C14 N2 C13 O1 -175.76(14) no
C14 N2 C13 C12 3.0(2) no
C11 N3 C14 N2 -4.2(2) no
C14 N3 C11 C8 -179.31(14) no
C14 N3 C11 C12 0.7(2) no
C11 N3 C14 N4 -178.58(14) no
Cl1 C1 C6 C5 -179.98(14) no
C2 C1 C6 C5 -0.3(2) no
C6 C1 C2 C3 0.2(3) no
Cl1 C1 C2 C3 179.86(15) no
C1 C2 C3 C4 0.4(3) no
C2 C3 C4 C5 -0.8(3) no
C3 C4 C5 C7 177.33(16) no
C3 C4 C5 C6 0.6(2) no
C4 C5 C7 C8 29.5(3) no
C4 C5 C7 C10 -142.78(17) no
C6 C5 C7 C8 -153.89(17) no
C6 C5 C7 C10 33.9(2) no
C4 C5 C6 C1 -0.1(2) no
C7 C5 C6 C1 -176.87(14) no
C5 C7 C8 C9 -173.21(16) no
C10 C7 C8 C11 -176.67(16) no
C5 C7 C10 N1 173.79(15) no
C8 C7 C10 N1 -0.02(19) no
C5 C7 C8 C11 10.1(3) no
C10 C7 C8 C9 0.07(18) no
C7 C8 C11 N3 -149.86(17) no
C7 C8 C9 N1 -0.10(19) no
C11 C8 C9 N1 176.95(14) no
C9 C8 C11 C12 -146.22(17) no
C7 C8 C11 C12 30.1(3) no
C9 C8 C11 N3 33.8(2) no
N3 C11 C12 C13 3.9(2) no
C8 C11 C12 C13 -176.08(15) no
C11 C12 C13 N2 -5.9(3) no
C11 C12 C13 O1 172.83(15) no
